data_1508563
loop_
_publ_author_name
'Wang, Guo-Cai'
'Li, Jia-Gui'
'Li, Guo-Qiang'
'Xu, Jiao-Jiao'
'Wu, Xia'
'Ye, Wen-Cai'
'Li, Yao-Lan'

_publ_section_title
;
 Clerodane Diterpenoids from Croton crassifolius.
;
_journal_issue 12
_journal_name_full 'Journal of natural products'
_journal_page_first 2188
_journal_page_last 2192
_journal_paper_doi 10.1021/np300636k
_journal_volume 75
_journal_year 2012
_chemical_absolute_configuration unk
_chemical_formula_moiety 'C21 H24 O5'
_chemical_formula_sum 'C21 H24 O5'
_chemical_formula_weight 356.40
_chemical_name_systematic
;
 ? 
;
_space_group_crystal_system orthorhombic
_space_group_IT_number 19
_space_group_name_Hall 'P 2ac 2ab'
_space_group_name_H-M_alt 'P 21 21 21'
_symmetry_space_group_name_Hall 'P 2ac 2ab'
_symmetry_space_group_name_H-M 'P 21 21 21'
_atom_sites_solution_hydrogens geom
_atom_sites_solution_primary direct
_atom_sites_solution_secondary difmap
_audit_creation_date 2012-09-18
_audit_creation_method
;
  Olex2 1.1
  (compiled 2011.11.01 svn.r2039, GUI svn.r3906)
;
_cell_angle_alpha 90.00
_cell_angle_beta 90.00
_cell_angle_gamma 90.00
_cell_formula_units_Z 4
_cell_length_a 8.8343(2)
_cell_length_b 12.0172(4)
_cell_length_c 17.6834(4)
_cell_measurement_reflns_used 2491
_cell_measurement_temperature 293(2)
_cell_measurement_theta_max 60.7139
_cell_measurement_theta_min 3.6751
_cell_volume 1877.33(9)
_computing_cell_refinement
;
CrysAlisPro, Agilent Technologies,
Version 1.171.35.21 (release 20-01-2012 CrysAlis171 .NET)
(compiled Jan 23 2012,18:06:46)
;
_computing_data_collection
;
CrysAlisPro, Agilent Technologies,
Version 1.171.35.21 (release 20-01-2012 CrysAlis171 .NET)
(compiled Jan 23 2012,18:06:46)
;
_computing_data_reduction
;
CrysAlisPro, Agilent Technologies,
Version 1.171.35.21 (release 20-01-2012 CrysAlis171 .NET)
(compiled Jan 23 2012,18:06:46)
;
_computing_molecular_graphics
;
O. V. Dolomanov, L. J. Bourhis, R. J. Gildea, J. A. K. Howard and H. Puschmann,
OLEX2: a complete structure solution, refinement and analysis program.
J. Appl. Cryst. (2009). 42, 339-341.
;
_computing_publication_material
;
O. V. Dolomanov, L. J. Bourhis, R. J. Gildea, J. A. K. Howard and H. Puschmann,
OLEX2: a complete structure solution, refinement and analysis program.
J. Appl. Cryst. (2009). 42, 339-341.
;
_computing_structure_refinement
;
XL, G.M. Sheldrick, Acta Cryst.
(2008). A64, 112-122
;
_computing_structure_solution
;
XS, G.M. Sheldrick, Acta Cryst.
(2008). A64, 112-122
;
_diffrn_ambient_temperature 293(2)
_diffrn_detector_area_resol_mean 16.0288
_diffrn_measured_fraction_theta_full 0.991
_diffrn_measured_fraction_theta_max 0.991
_diffrn_measurement_details
;
  1 omega  -94.00  -65.00   1.0000    1.5000
omega____ theta____ kappa____ phi______ frames
    -      -33.1726 -178.0000    0.0000 29

  2 omega -109.00  -59.00   1.0000    1.5000
omega____ theta____ kappa____ phi______ frames
    -      -33.1726 -178.0000  -90.0000 50

  3 omega   35.00   69.00   1.0000    1.5000
omega____ theta____ kappa____ phi______ frames
    -       33.1726  178.0000 -180.0000 34

  4 omega    8.00   57.00   1.0000    1.5000
omega____ theta____ kappa____ phi______ frames
    -       33.1726   38.0000    0.0000 49

  5 omega   15.00   41.00   1.0000    2.4600
omega____ theta____ kappa____ phi______ frames
    -       86.5000  -45.0000  -90.0000 26

  6 omega   92.00  132.00   1.0000    2.4600
omega____ theta____ kappa____ phi______ frames
    -       86.5000  111.0000  -90.0000 40

  7 omega   22.00   57.00   1.0000    2.4600
omega____ theta____ kappa____ phi______ frames
    -       86.5000  -45.0000 -150.0000 35

  8 omega   16.00   41.00   1.0000    2.4600
omega____ theta____ kappa____ phi______ frames
    -       86.5000 -111.0000 -120.0000 25

  9 omega   15.00   54.00   1.0000    2.4600
omega____ theta____ kappa____ phi______ frames
    -       86.5000  -30.0000   60.0000 39

 10 omega   56.00   89.00   1.0000    2.4600
omega____ theta____ kappa____ phi______ frames
    -       86.5000 -111.0000 -120.0000 33

 11 omega   36.00   77.00   1.0000    2.4600
omega____ theta____ kappa____ phi______ frames
    -       86.5000  -45.0000  150.0000 41

 12 omega   19.00   68.00   1.0000    2.4600
omega____ theta____ kappa____ phi______ frames
    -       86.5000  -30.0000    0.0000 49

 13 omega   40.00   67.00   1.0000    2.4600
omega____ theta____ kappa____ phi______ frames
    -       86.5000  -45.0000  -30.0000 27

 14 omega   50.00   76.00   1.0000    2.4600
omega____ theta____ kappa____ phi______ frames
    -       86.5000  -94.0000  -90.0000 26

 15 omega   32.00   71.00   1.0000    2.4600
omega____ theta____ kappa____ phi______ frames
    -       86.5000  -94.0000  120.0000 39
;
_diffrn_measurement_device_type 'Xcalibur, Sapphire3, Gemini ultra'
_diffrn_measurement_method '\w scans'
_diffrn_orient_matrix_UB_11 0.0136691000
_diffrn_orient_matrix_UB_12 0.0917555000
_diffrn_orient_matrix_UB_13 -0.0605358000
_diffrn_orient_matrix_UB_21 -0.0843359000
_diffrn_orient_matrix_UB_22 0.0815513000
_diffrn_orient_matrix_UB_23 0.0523668000
_diffrn_orient_matrix_UB_31 0.1519194000
_diffrn_orient_matrix_UB_32 0.0369725000
_diffrn_orient_matrix_UB_33 0.0344898000
_diffrn_radiation_monochromator mirror
_diffrn_radiation_type 'Cu K\a'
_diffrn_radiation_wavelength 1.5418
_diffrn_reflns_av_R_equivalents 0.0205
_diffrn_reflns_av_unetI/netI 0.0304
_diffrn_reflns_limit_h_max 10
_diffrn_reflns_limit_h_min -6
_diffrn_reflns_limit_k_max 13
_diffrn_reflns_limit_k_min -12
_diffrn_reflns_limit_l_max 19
_diffrn_reflns_limit_l_min -15
_diffrn_reflns_number 4702
_diffrn_reflns_theta_full 60.80
_diffrn_reflns_theta_max 60.80
_diffrn_reflns_theta_min 4.45
_diffrn_source 'Enhance Ultra (Cu) X-ray Source'
_diffrn_source_current n/a
_diffrn_source_voltage n/a
_exptl_absorpt_coefficient_mu 0.729
_exptl_absorpt_correction_T_max 1.00000
_exptl_absorpt_correction_T_min 0.58870
_exptl_absorpt_correction_type multi-scan
_exptl_absorpt_process_details
;
CrysAlisPro, Agilent Technologies,
Version 1.171.35.21 (release 20-01-2012 CrysAlis171 .NET)
(compiled Jan 23 2012,18:06:46)
Empirical absorption correction using spherical harmonics,
 implemented in SCALE3 ABSPACK scaling algorithm.
;
_exptl_crystal_colour 'clear light colourless'
_exptl_crystal_colour_lustre clear
_exptl_crystal_colour_modifier light
_exptl_crystal_colour_primary colourless
_exptl_crystal_density_diffrn 1.261
_exptl_crystal_density_method 'not measured'
_exptl_crystal_description block
_exptl_crystal_F_000 760
_exptl_crystal_size_max 0.44
_exptl_crystal_size_mid 0.27
_exptl_crystal_size_min 0.21
_refine_diff_density_max 0.136
_refine_diff_density_min -0.144
_refine_diff_density_rms 0.031
_refine_ls_abs_structure_details 'Flack H D (1983), Acta Cryst. A39, 876-881'
_refine_ls_abs_structure_Flack 0.1(3)
_refine_ls_extinction_method none
_refine_ls_goodness_of_fit_ref 1.050
_refine_ls_hydrogen_treatment mixed
_refine_ls_matrix_type full
_refine_ls_number_parameters 239
_refine_ls_number_reflns 2649
_refine_ls_number_restraints 0
_refine_ls_restrained_S_all 1.050
_refine_ls_R_factor_all 0.0385
_refine_ls_R_factor_gt 0.0350
_refine_ls_shift/su_max 0.001
_refine_ls_shift/su_mean 0.000
_refine_ls_structure_factor_coef Fsqd
_refine_ls_weighting_details 'calc w=1/[\s^2^(Fo^2^)+(0.0461P)^2^+0.2378P] where P=(Fo^2^+2Fc^2^)/3'
_refine_ls_weighting_scheme calc
_refine_ls_wR_factor_gt 0.0865
_refine_ls_wR_factor_ref 0.0897
_reflns_number_gt 2460
_reflns_number_total 2649
_reflns_threshold_expression >2sigma(I)
_cod_data_source_file np300636k_si_003.cif
_cod_data_source_block lijiagui_h55
_cod_original_cell_volume 1877.33(8)
_cod_database_code 1508563
_reflns_odcompleteness_completeness 97.87
_reflns_odcompleteness_iscentric 1
_reflns_odcompleteness_theta 61.08

loop_
_space_group_symop_id
_space_group_symop_operation_xyz
1 'x, y, z'
2 '-x+1/2, -y, z+1/2'
3 'x+1/2, -y+1/2, -z'
4 '-x, y+1/2, -z+1/2'

loop_
_atom_site_label
_atom_site_type_symbol
_atom_site_fract_x
_atom_site_fract_y
_atom_site_fract_z
_atom_site_U_iso_or_equiv
_atom_site_adp_type
_atom_site_occupancy
_atom_site_symmetry_multiplicity
_atom_site_calc_flag
_atom_site_refinement_flags
O4 O -0.03302(18) -0.02406(17) -0.30010(10) 0.0706(5) Uani 1 1 d .
O5 O -0.12752(18) -0.24623(16) -0.16519(11) 0.0666(5) Uani 1 1 d .
O3 O 0.21731(16) -0.00797(13) -0.30960(8) 0.0484(4) Uani 1 1 d .
C2 C -0.0122(2) -0.19008(19) -0.16340(12) 0.0445(5) Uani 1 1 d .
C9 C 0.4219(2) -0.22890(18) -0.17616(11) 0.0401(5) Uani 1 1 d .
C13 C 0.5562(2) -0.18783(18) -0.38686(11) 0.0396(5) Uani 1 1 d .
C5 C 0.2577(2) -0.05781(16) -0.16109(10) 0.0346(4) Uani 1 1 d .
C10 C 0.2645(2) -0.17971(16) -0.17220(10) 0.0343(4) Uani 1 1 d .
C12 C 0.4574(2) -0.22073(17) -0.32370(11) 0.0408(5) Uani 1 1 d .
C1 C 0.1358(2) -0.23872(17) -0.17512(12) 0.0411(5) Uani 1 1 d .
H1 H 0.1419 -0.3146 -0.1851 0.049 Uiso 1 1 calc R
O2 O 0.34071(16) -0.27241(15) -0.33559(8) 0.0573(4) Uani 1 1 d .
C18 C 0.0888(2) -0.01477(17) -0.27098(13) 0.0431(5) Uani 1 1 d .
O1 O 0.74642(19) -0.11690(16) -0.45339(9) 0.0627(5) Uani 1 1 d .
C19 C 0.1000(3) 0.12037(18) -0.16704(14) 0.0557(6) Uani 1 1 d .
H19A H 0.1785 0.1598 -0.1934 0.084 Uiso 1 1 calc R
H19B H 0.1116 0.1313 -0.1136 0.084 Uiso 1 1 calc R
H19C H 0.0030 0.1480 -0.1828 0.084 Uiso 1 1 calc R
C7 C 0.5166(3) -0.0583(2) -0.10458(13) 0.0550(6) Uani 1 1 d .
H7A H 0.5407 -0.0332 -0.0539 0.066 Uiso 1 1 calc R
H7B H 0.5982 -0.0350 -0.1377 0.066 Uiso 1 1 calc R
C8 C 0.5082(3) -0.1855(2) -0.10478(11) 0.0526(6) Uani 1 1 d .
H8 H 0.6121 -0.2139 -0.1075 0.063 Uiso 1 1 calc R
C4 C 0.1111(2) -0.00393(16) -0.18520(12) 0.0397(5) Uani 1 1 d .
C3 C -0.0184(2) -0.06750(19) -0.14656(14) 0.0484(5) Uani 1 1 d .
H3A H -0.0124 -0.0563 -0.0923 0.058 Uiso 1 1 calc R
H3B H -0.1145 -0.0378 -0.1638 0.058 Uiso 1 1 calc R
C16 C 0.6860(3) -0.13046(19) -0.38360(13) 0.0495(5) Uani 1 1 d .
H16 H 0.7290 -0.1035 -0.3392 0.059 Uiso 1 1 calc R
C20 C 0.4235(3) -0.35601(19) -0.17773(15) 0.0604(6) Uani 1 1 d .
H20A H 0.3714 -0.3818 -0.2220 0.091 Uiso 1 1 calc R
H20B H 0.3739 -0.3842 -0.1334 0.091 Uiso 1 1 calc R
H20C H 0.5263 -0.3819 -0.1788 0.091 Uiso 1 1 calc R
C11 C 0.5084(2) -0.18464(19) -0.24604(11) 0.0425(5) Uani 1 1 d .
H11A H 0.5045 -0.1040 -0.2445 0.051 Uiso 1 1 calc R
H11B H 0.6137 -0.2058 -0.2405 0.051 Uiso 1 1 calc R
C15 C 0.6506(3) -0.1698(3) -0.50197(13) 0.0649(7) Uani 1 1 d .
H15 H 0.6647 -0.1744 -0.5540 0.078 Uiso 1 1 calc R
C6 C 0.3737(2) -0.0037(2) -0.12956(11) 0.0446(5) Uani 1 1 d .
H6 H 0.3648 0.0727 -0.1228 0.053 Uiso 1 1 calc R
C21 C 0.2027(3) -0.0107(3) -0.39117(13) 0.0702(7) Uani 1 1 d .
H21A H 0.1589 -0.0804 -0.4063 0.105 Uiso 1 1 calc R
H21B H 0.3009 -0.0029 -0.4138 0.105 Uiso 1 1 calc R
H21C H 0.1387 0.0492 -0.4074 0.105 Uiso 1 1 calc R
C14 C 0.5348(3) -0.2138(2) -0.46520(12) 0.0569(6) Uani 1 1 d .
H14 H 0.4550 -0.2538 -0.4861 0.068 Uiso 1 1 calc R
C17 C 0.4393(4) -0.2267(3) -0.03030(13) 0.0745(8) Uani 1 1 d .
H17A H 0.4372 -0.3066 -0.0301 0.112 Uiso 1 1 calc R
H17B H 0.3380 -0.1986 -0.0254 0.112 Uiso 1 1 calc R
H17C H 0.4995 -0.2007 0.0113 0.112 Uiso 1 1 calc R

loop_
_atom_site_aniso_label
_atom_site_aniso_U_11
_atom_site_aniso_U_22
_atom_site_aniso_U_33
_atom_site_aniso_U_23
_atom_site_aniso_U_13
_atom_site_aniso_U_12
O4 0.0483(10) 0.0932(13) 0.0703(11) 0.0012(10) -0.0212(9) -0.0116(10)
O5 0.0383(8) 0.0734(11) 0.0880(13) -0.0042(10) 0.0084(9) -0.0192(8)
O3 0.0469(8) 0.0593(9) 0.0389(7) 0.0017(7) -0.0042(7) 0.0067(8)
C2 0.0332(11) 0.0537(12) 0.0467(11) 0.0006(10) 0.0046(10) -0.0105(11)
C9 0.0360(10) 0.0498(11) 0.0346(10) 0.0000(10) -0.0019(9) 0.0076(9)
C13 0.0345(11) 0.0480(11) 0.0361(10) -0.0022(9) -0.0006(9) 0.0052(10)
C5 0.0338(10) 0.0398(10) 0.0302(9) -0.0016(8) 0.0012(9) -0.0022(9)
C10 0.0350(10) 0.0400(10) 0.0280(8) 0.0000(8) 0.0005(8) 0.0016(9)
C12 0.0347(11) 0.0492(11) 0.0386(11) -0.0039(10) -0.0015(9) 0.0061(10)
C1 0.0390(11) 0.0383(10) 0.0460(11) -0.0013(10) 0.0009(10) -0.0040(9)
O2 0.0457(9) 0.0812(11) 0.0451(8) -0.0069(8) -0.0035(7) -0.0159(9)
C18 0.0405(12) 0.0366(11) 0.0522(12) 0.0009(10) -0.0086(10) 0.0007(10)
O1 0.0511(10) 0.0843(12) 0.0527(9) 0.0033(9) 0.0103(8) -0.0073(9)
C19 0.0626(14) 0.0415(12) 0.0630(14) -0.0085(11) 0.0011(13) 0.0050(11)
C7 0.0393(12) 0.0843(17) 0.0413(12) -0.0162(12) -0.0067(11) -0.0062(13)
C8 0.0383(11) 0.0834(17) 0.0359(11) -0.0030(11) -0.0058(10) 0.0139(13)
C4 0.0337(10) 0.0380(11) 0.0474(11) -0.0034(10) 0.0003(9) 0.0000(9)
C3 0.0326(11) 0.0548(13) 0.0578(13) -0.0026(11) 0.0071(10) 0.0013(10)
C16 0.0466(13) 0.0583(13) 0.0435(11) -0.0061(11) 0.0026(10) 0.0031(12)
C20 0.0645(15) 0.0517(13) 0.0650(15) 0.0082(12) 0.0049(13) 0.0204(12)
C11 0.0302(10) 0.0612(13) 0.0360(10) -0.0071(10) -0.0001(8) 0.0037(11)
C15 0.0559(15) 0.098(2) 0.0411(12) 0.0011(14) 0.0068(12) 0.0053(15)
C6 0.0385(11) 0.0535(13) 0.0417(11) -0.0100(10) 0.0003(9) -0.0061(11)
C21 0.0875(18) 0.0849(18) 0.0382(12) 0.0008(13) -0.0060(13) 0.0146(18)
C14 0.0510(14) 0.0807(17) 0.0390(12) -0.0057(12) -0.0024(11) -0.0029(14)
C17 0.085(2) 0.101(2) 0.0374(13) 0.0102(13) -0.0037(13) 0.0170(18)

loop_
_atom_type_symbol
_atom_type_description
_atom_type_scat_dispersion_real
_atom_type_scat_dispersion_imag
_atom_type_scat_source
C C 0.0181 0.0091 'International Tables Vol C Tables 4.2.6.8 and 6.1.1.4'
H H 0.0000 0.0000 'International Tables Vol C Tables 4.2.6.8 and 6.1.1.4'
O O 0.0492 0.0322 'International Tables Vol C Tables 4.2.6.8 and 6.1.1.4'

loop_
_geom_angle_atom_site_label_1
_geom_angle_atom_site_label_2
_geom_angle_atom_site_label_3
_geom_angle
C18 O3 C21 115.78(18)
O5 C2 C1 121.8(2)
O5 C2 C3 121.0(2)
C1 C2 C3 117.20(18)
C10 C9 C8 106.28(16)
C10 C9 C20 113.58(19)
C10 C9 C11 110.88(16)
C20 C9 C8 110.07(19)
C20 C9 C11 108.94(18)
C11 C9 C8 106.84(17)
C16 C13 C12 127.85(19)
C16 C13 C14 105.45(19)
C14 C13 C12 126.68(19)
C10 C5 C4 114.98(16)
C6 C5 C10 120.41(19)
C6 C5 C4 124.58(18)
C5 C10 C9 115.51(17)
C1 C10 C9 124.84(18)
C1 C10 C5 119.60(18)
C13 C12 C11 115.87(18)
O2 C12 C13 120.42(18)
O2 C12 C11 123.70(18)
C2 C1 H1 118.4
C10 C1 C2 123.17(18)
C10 C1 H1 118.4
O4 C18 O3 123.6(2)
O4 C18 C4 123.2(2)
O3 C18 C4 113.20(17)
C16 O1 C15 105.84(18)
H19A C19 H19B 109.5
H19A C19 H19C 109.5
H19B C19 H19C 109.5
C4 C19 H19A 109.5
C4 C19 H19B 109.5
C4 C19 H19C 109.5
H7A C7 H7B 107.7
C8 C7 H7A 108.9
C8 C7 H7B 108.9
C6 C7 H7A 108.9
C6 C7 H7B 108.9
C6 C7 C8 113.49(19)
C9 C8 H8 107.6
C7 C8 C9 110.99(18)
C7 C8 H8 107.6
C7 C8 C17 109.8(2)
C17 C8 C9 113.1(2)
C17 C8 H8 107.6
C5 C4 C18 110.64(16)
C5 C4 C19 114.46(17)
C5 C4 C3 107.46(16)
C18 C4 C3 107.58(17)
C19 C4 C18 106.37(18)
C19 C4 C3 110.15(18)
C2 C3 C4 111.83(17)
C2 C3 H3A 109.2
C2 C3 H3B 109.2
C4 C3 H3A 109.2
C4 C3 H3B 109.2
H3A C3 H3B 107.9
C13 C16 O1 111.12(19)
C13 C16 H16 124.4
O1 C16 H16 124.4
C9 C20 H20A 109.5
C9 C20 H20B 109.5
C9 C20 H20C 109.5
H20A C20 H20B 109.5
H20A C20 H20C 109.5
H20B C20 H20C 109.5
C9 C11 H11A 107.6
C9 C11 H11B 107.6
C12 C11 C9 118.74(18)
C12 C11 H11A 107.6
C12 C11 H11B 107.6
H11A C11 H11B 107.1
O1 C15 H15 124.6
C14 C15 O1 110.9(2)
C14 C15 H15 124.6
C5 C6 C7 124.0(2)
C5 C6 H6 118.0
C7 C6 H6 118.0
O3 C21 H21A 109.5
O3 C21 H21B 109.5
O3 C21 H21C 109.5
H21A C21 H21B 109.5
H21A C21 H21C 109.5
H21B C21 H21C 109.5
C13 C14 H14 126.7
C15 C14 C13 106.7(2)
C15 C14 H14 126.7
C8 C17 H17A 109.5
C8 C17 H17B 109.5
C8 C17 H17C 109.5
H17A C17 H17B 109.5
H17A C17 H17C 109.5
H17B C17 H17C 109.5

loop_
_geom_bond_atom_site_label_1
_geom_bond_atom_site_label_2
_geom_bond_distance
O4 C18 1.199(3)
O5 C2 1.222(3)
O3 C18 1.327(3)
O3 C21 1.449(3)
C2 C1 1.447(3)
C2 C3 1.504(3)
C9 C10 1.513(3)
C9 C8 1.564(3)
C9 C20 1.528(3)
C9 C11 1.547(3)
C13 C12 1.472(3)
C13 C16 1.339(3)
C13 C14 1.432(3)
C5 C10 1.479(3)
C5 C4 1.510(3)
C5 C6 1.336(3)
C10 C1 1.342(3)
C12 O2 1.222(2)
C12 C11 1.509(3)
C1 H1 0.9300
C18 C4 1.535(3)
O1 C16 1.354(3)
O1 C15 1.364(3)
C19 H19A 0.9600
C19 H19B 0.9600
C19 H19C 0.9600
C19 C4 1.531(3)
C7 H7A 0.9700
C7 H7B 0.9700
C7 C8 1.530(4)
C7 C6 1.490(3)
C8 H8 0.9800
C8 C17 1.533(3)
C4 C3 1.536(3)
C3 H3A 0.9700
C3 H3B 0.9700
C16 H16 0.9300
C20 H20A 0.9600
C20 H20B 0.9600
C20 H20C 0.9600
C11 H11A 0.9700
C11 H11B 0.9700
C15 H15 0.9300
C15 C14 1.322(3)
C6 H6 0.9300
C21 H21A 0.9600
C21 H21B 0.9600
C21 H21C 0.9600
C14 H14 0.9300
C17 H17A 0.9600
C17 H17B 0.9600
C17 H17C 0.9600

loop_
_geom_torsion_atom_site_label_1
_geom_torsion_atom_site_label_2
_geom_torsion_atom_site_label_3
_geom_torsion_atom_site_label_4
_geom_torsion
O4 C18 C4 C5 147.3(2)
O4 C18 C4 C19 -87.8(3)
O4 C18 C4 C3 30.2(3)
O5 C2 C1 C10 -178.8(2)
O5 C2 C3 C4 -150.5(2)
O3 C18 C4 C5 -35.4(2)
O3 C18 C4 C19 89.4(2)
O3 C18 C4 C3 -152.54(17)
C9 C10 C1 C2 173.45(19)
C13 C12 C11 C9 -172.19(18)
C5 C10 C1 C2 -3.8(3)
C5 C4 C3 C2 -55.1(2)
C10 C9 C8 C7 -60.1(2)
C10 C9 C8 C17 63.9(2)
C10 C9 C11 C12 -69.2(2)
C10 C5 C4 C18 -65.0(2)
C10 C5 C4 C19 174.89(18)
C10 C5 C4 C3 52.2(2)
C10 C5 C6 C7 0.9(3)
C12 C13 C16 O1 179.3(2)
C12 C13 C14 C15 -179.0(2)
C1 C2 C3 C4 31.3(3)
O2 C12 C11 C9 9.1(3)
C18 C4 C3 C2 64.1(2)
O1 C15 C14 C13 0.0(3)
C19 C4 C3 C2 179.65(19)
C8 C9 C10 C5 51.6(2)
C8 C9 C10 C1 -125.7(2)
C8 C9 C11 C12 175.43(18)
C8 C7 C6 C5 -10.6(3)
C4 C5 C10 C9 158.57(16)
C4 C5 C10 C1 -23.9(3)
C4 C5 C6 C7 178.69(19)
C3 C2 C1 C10 -0.6(3)
C16 C13 C12 O2 179.2(2)
C16 C13 C12 C11 0.4(3)
C16 C13 C14 C15 -0.6(3)
C16 O1 C15 C14 0.5(3)
C20 C9 C10 C5 172.78(18)
C20 C9 C10 C1 -4.6(3)
C20 C9 C8 C7 176.5(2)
C20 C9 C8 C17 -59.5(3)
C20 C9 C11 C12 56.5(3)
C11 C9 C10 C5 -64.2(2)
C11 C9 C10 C1 118.5(2)
C11 C9 C8 C7 58.3(2)
C11 C9 C8 C17 -177.7(2)
C15 O1 C16 C13 -0.9(3)
C6 C5 C10 C9 -23.5(3)
C6 C5 C10 C1 154.0(2)
C6 C5 C4 C18 117.2(2)
C6 C5 C4 C19 -3.0(3)
C6 C5 C4 C3 -125.6(2)
C6 C7 C8 C9 40.8(3)
C6 C7 C8 C17 -85.0(2)
C21 O3 C18 O4 0.9(3)
C21 O3 C18 C4 -176.33(19)
C14 C13 C12 O2 -2.7(3)
C14 C13 C12 C11 178.5(2)
C14 C13 C16 O1 0.9(2)
